data_4508861
loop_
_publ_author_name
'Mart\'inez-Lillo, Jos\'e'
'Armentano, Donatella'
'De Munno, Giovanni'
'Lloret, Francesc'
'Julve, Miguel'
'Faus, Juan'

_publ_section_title
;
 A Two-Dimensional ReIVAgICompound:&#x2009; X-ray Structure and Magnetic
 Properties
;
_journal_issue 10
_journal_name_full 'Crystal Growth &amp; Design'
_journal_page_first 2204
_journal_paper_doi 10.1021/cg060375h
_journal_volume 6
_journal_year 2006
_chemical_formula_sum 'Ag2 Cl6 Re'
_chemical_formula_weight 614.64
_chemical_name_systematic
; 
 ? 
;
_space_group_IT_number 148
_symmetry_cell_setting rhombohedral
_symmetry_space_group_name_Hall '-R 3'
_symmetry_space_group_name_H-M 'R -3 :H'
_atom_sites_solution_hydrogens geom
_atom_sites_solution_primary direct
_atom_sites_solution_secondary difmap
_audit_creation_method SHELXL-97
_cell_angle_alpha 90.00
_cell_angle_beta 90.00
_cell_angle_gamma 120.00
_cell_formula_units_Z 3
_cell_length_a 6.5733(9)
_cell_length_b 6.5733(9)
_cell_length_c 16.731(3)
_cell_measurement_reflns_used 30
_cell_measurement_temperature 293(2)
_cell_measurement_theta_max 30
_cell_measurement_theta_min 15
_cell_volume 626.07(17)
_computing_cell_refinement 'Bruker P3'
_computing_data_collection 'Bruker P3'
_computing_data_reduction 'Bruker XDISK'
_computing_molecular_graphics 'SHELXTL NT Bruker XP'
_computing_publication_material 'SHELXTL NT Package Bruker'
_computing_structure_refinement 'SHELXL-97 (Sheldrick, 1997)'
_computing_structure_solution 'SHELXS-97 (Sheldrick, 1990)'
_diffrn_ambient_temperature 293(2)
_diffrn_measured_fraction_theta_full 1.000
_diffrn_measured_fraction_theta_max 1.000
_diffrn_measurement_device_type 'R3m/V automatic four-circle diffractometer'
_diffrn_measurement_method omega/2-theta-scans
_diffrn_radiation_monochromator graphite
_diffrn_radiation_source 'fine-focus sealed tube'
_diffrn_radiation_type MoK\a
_diffrn_radiation_wavelength 0.71073
_diffrn_reflns_av_R_equivalents 0.0968
_diffrn_reflns_av_sigmaI/netI 0.0793
_diffrn_reflns_limit_h_max 7
_diffrn_reflns_limit_h_min 0
_diffrn_reflns_limit_k_max 6
_diffrn_reflns_limit_k_min -7
_diffrn_reflns_limit_l_max 19
_diffrn_reflns_limit_l_min -19
_diffrn_reflns_number 856
_diffrn_reflns_theta_full 25.02
_diffrn_reflns_theta_max 25.02
_diffrn_reflns_theta_min 3.65
_diffrn_standards_decay_% 1.2
_diffrn_standards_interval_count 50
_diffrn_standards_number 2
_exptl_absorpt_coefficient_mu 20.935
_exptl_absorpt_correction_T_max 0.1879
_exptl_absorpt_correction_T_min 0.1576
_exptl_absorpt_correction_type empirical
_exptl_absorpt_process_details psi-scan
_exptl_crystal_colour black
_exptl_crystal_density_diffrn 4.891
_exptl_crystal_density_method 'not measured'
_exptl_crystal_description hexagonal
_exptl_crystal_F_000 813
_exptl_crystal_size_max 0.14
_exptl_crystal_size_mid 0.14
_exptl_crystal_size_min 0.12
_refine_diff_density_max 2.363
_refine_diff_density_min -2.414
_refine_diff_density_rms 0.330
_refine_ls_extinction_coef 0.025(3)
_refine_ls_extinction_expression Fc^*^=kFc[1+0.001xFc^2^\l^3^/sin(2\q)]^-1/4^
_refine_ls_extinction_method SHELXL
_refine_ls_goodness_of_fit_ref 1.156
_refine_ls_hydrogen_treatment none
_refine_ls_matrix_type full
_refine_ls_number_parameters 16
_refine_ls_number_reflns 249
_refine_ls_number_restraints 0
_refine_ls_restrained_S_all 1.156
_refine_ls_R_factor_all 0.0380
_refine_ls_R_factor_gt 0.0379
_refine_ls_shift/su_max 0.000
_refine_ls_shift/su_mean 0.000
_refine_ls_structure_factor_coef Fsqd
_refine_ls_weighting_details 'calc w=1/[\s^2^(Fo^2^)+(0.0328P)^2^+19.1612P] where P=(Fo^2^+2Fc^2^)/3'
_refine_ls_weighting_scheme calc
_refine_ls_wR_factor_gt 0.1026
_refine_ls_wR_factor_ref 0.1026
_reflns_number_gt 248
_reflns_number_total 249
_reflns_threshold_expression >2sigma(I)
_cod_data_source_file cg060375hsup1.cif
_cod_data_source_block agreclc
_cod_original_cell_volume 626.05(17)
_cod_original_sg_symbol_H-M R-3
_cod_database_code 4508861

loop_
_symmetry_equiv_pos_as_xyz
'x, y, z'
'-y, x-y, z'
'-x+y, -x, z'
'x+2/3, y+1/3, z+1/3'
'-y+2/3, x-y+1/3, z+1/3'
'-x+y+2/3, -x+1/3, z+1/3'
'x+1/3, y+2/3, z+2/3'
'-y+1/3, x-y+2/3, z+2/3'
'-x+y+1/3, -x+2/3, z+2/3'
'-x, -y, -z'
'y, -x+y, -z'
'x-y, x, -z'
'-x+2/3, -y+1/3, -z+1/3'
'y+2/3, -x+y+1/3, -z+1/3'
'x-y+2/3, x+1/3, -z+1/3'
'-x+1/3, -y+2/3, -z+2/3'
'y+1/3, -x+y+2/3, -z+2/3'
'x-y+1/3, x+2/3, -z+2/3'

loop_
_atom_site_label
_atom_site_type_symbol
_atom_site_fract_x
_atom_site_fract_y
_atom_site_fract_z
_atom_site_U_iso_or_equiv
_atom_site_adp_type
_atom_site_occupancy
_atom_site_symmetry_multiplicity
_atom_site_calc_flag
_atom_site_refinement_flags
Re1 Re 0.3333 0.6667 0.1667 0.0153(7) Uani 1 6 d S
Ag1 Ag 0.6667 0.3333 0.0990(3) 0.1010(17) Uani 1 3 d S
Cl1 Cl 0.2867(6) 0.3538(6) 0.08547(18) 0.0255(10) Uani 1 1 d .

loop_
_atom_site_aniso_label
_atom_site_aniso_U_11
_atom_site_aniso_U_22
_atom_site_aniso_U_33
_atom_site_aniso_U_23
_atom_site_aniso_U_13
_atom_site_aniso_U_12
Re1 0.0150(8) 0.0150(8) 0.0159(9) 0.000 0.000 0.0075(4)
Ag1 0.0289(11) 0.0289(11) 0.245(5) 0.000 0.000 0.0145(6)
Cl1 0.0302(18) 0.0254(18) 0.0214(17) -0.0074(12) -0.0024(12) 0.0141(14)

loop_
_atom_type_symbol
_atom_type_description
_atom_type_scat_dispersion_real
_atom_type_scat_dispersion_imag
_atom_type_scat_source
Cl Cl 0.1484 0.1585 'International Tables Vol C Tables 4.2.6.8 and 6.1.1.4'
Ag Ag -0.8971 1.1015 'International Tables Vol C Tables 4.2.6.8 and 6.1.1.4'
Re Re -1.0185 7.2310 'International Tables Vol C Tables 4.2.6.8 and 6.1.1.4'

loop_
_geom_angle_atom_site_label_1
_geom_angle_atom_site_label_2
_geom_angle_atom_site_label_3
_geom_angle
_geom_angle_site_symmetry_1
_geom_angle_site_symmetry_3
Cl1 Re1 Cl1 179.999(1) 3_565 15
Cl1 Re1 Cl1 90.01(11) 3_565 2_665
Cl1 Re1 Cl1 89.99(11) 15 2_665
Cl1 Re1 Cl1 90.01(11) 3_565 .
Cl1 Re1 Cl1 89.99(11) 15 .
Cl1 Re1 Cl1 90.01(11) 2_665 .
Cl1 Re1 Cl1 89.99(11) 3_565 14_455
Cl1 Re1 Cl1 90.01(11) 15 14_455
Cl1 Re1 Cl1 180.0 2_665 14_455
Cl1 Re1 Cl1 89.99(11) . 14_455
Cl1 Re1 Cl1 89.99(11) 3_565 13_565
Cl1 Re1 Cl1 90.01(11) 15 13_565
Cl1 Re1 Cl1 89.99(11) 2_665 13_565
Cl1 Re1 Cl1 180.00(18) . 13_565
Cl1 Re1 Cl1 90.01(11) 14_455 13_565
Cl1 Ag1 Cl1 119.23(4) 2_655 3_665
Cl1 Ag1 Cl1 119.23(4) 2_655 .
Cl1 Ag1 Cl1 119.23(4) 3_665 .
Re1 Cl1 Ag1 106.78(14) . .

loop_
_geom_bond_atom_site_label_1
_geom_bond_atom_site_label_2
_geom_bond_distance
_geom_bond_site_symmetry_2
Re1 Cl1 2.353(3) 3_565
Re1 Cl1 2.353(3) 15
Re1 Cl1 2.353(3) 2_665
Re1 Cl1 2.353(3) .
Re1 Cl1 2.353(3) 14_455
Re1 Cl1 2.353(3) 13_565
Ag1 Cl1 2.578(3) 2_655
Ag1 Cl1 2.578(3) 3_665
Ag1 Cl1 2.578(3) .
